data_2224895
loop_
_publ_author_name
'Ravichandran, K.'
'Ramesh, P.'
'Neeladevi, C.'
'Ponnuswamy, S.'
'Ponnuswamy, M. N.'

_publ_section_title
1-Dichloroacetyl-<i>r</i>-2,<i>c</i>-6-bis(4-methoxyphenyl)-<i>t</i>-3,<i>t</i>-5-dimethylpiperidin-4-one
_journal_coeditor_code CI2992
_journal_issue 2
_journal_name_full 'Acta Crystallographica Section E'
_journal_page_first o263
_journal_paper_doi 10.1107/S1600536809054725
_journal_volume 66
_journal_year 2010
_chemical_formula_iupac 'C23 H25 Cl2 N O4'
_chemical_formula_moiety 'C23 H25 Cl2 N O4'
_chemical_formula_sum 'C23 H25 Cl2 N O4'
_chemical_formula_weight 450.34
_chemical_name_systematic
1-Dichloroacetyl-<i>r</i>-2,<i>c</i>-6-bis(4-methoxyphenyl)-<i>t</i>-3,<i>t</i>-5-dimethylpiperidin-4-one
_space_group_IT_number 14
_symmetry_cell_setting monoclinic
_symmetry_space_group_name_Hall '-P 2ybc'
_symmetry_space_group_name_H-M 'P 1 21/c 1'
_atom_sites_solution_hydrogens geom
_atom_sites_solution_primary direct
_atom_sites_solution_secondary difmap
_audit_creation_method SHELXL-97
_cell_angle_alpha 90.00
_cell_angle_beta 92.265(5)
_cell_angle_gamma 90.00
_cell_formula_units_Z 4
_cell_length_a 8.1251(7)
_cell_length_b 9.9702(9)
_cell_length_c 27.649(2)
_cell_measurement_reflns_used 2335
_cell_measurement_temperature 293(2)
_cell_measurement_theta_max 28.43
_cell_measurement_theta_min 1.47
_cell_volume 2238.1(3)
_computing_cell_refinement 'SAINT (Bruker, 2008)'
_computing_data_collection 'APEX2 (Bruker, 2008)'
_computing_data_reduction 'SAINT (Bruker, 2008)'
_computing_molecular_graphics 'ORTEP-3 (Farrugia, 1997)'
_computing_publication_material 'SHELXL97 (Sheldrick, 2008) and PLATON (Spek, 2009)'
_computing_structure_refinement 'SHELXL97 (Sheldrick, 2008)'
_computing_structure_solution 'SHELXS97 (Sheldrick, 2008)'
_diffrn_ambient_temperature 293(2)
_diffrn_measured_fraction_theta_full 0.998
_diffrn_measured_fraction_theta_max 0.954
_diffrn_measurement_device_type 'Bruker SMART APEXII area-detector diffractometer'
_diffrn_measurement_method '\w and \f scans'
_diffrn_radiation_monochromator graphite
_diffrn_radiation_source 'fine-focus sealed tube'
_diffrn_radiation_type MoK\a
_diffrn_radiation_wavelength 0.71073
_diffrn_reflns_av_R_equivalents 0.0257
_diffrn_reflns_av_sigmaI/netI 0.0273
_diffrn_reflns_limit_h_max 10
_diffrn_reflns_limit_h_min -8
_diffrn_reflns_limit_k_max 13
_diffrn_reflns_limit_k_min -13
_diffrn_reflns_limit_l_max 36
_diffrn_reflns_limit_l_min -36
_diffrn_reflns_number 19833
_diffrn_reflns_theta_full 25.00
_diffrn_reflns_theta_max 28.43
_diffrn_reflns_theta_min 1.47
_diffrn_standards_number 0
_exptl_absorpt_coefficient_mu 0.319
_exptl_absorpt_correction_T_max 0.929
_exptl_absorpt_correction_T_min 0.917
_exptl_absorpt_correction_type multi-scan
_exptl_absorpt_process_details '(SADABS; Bruker, 2008)'
_exptl_crystal_colour Colourless
_exptl_crystal_density_diffrn 1.337
_exptl_crystal_density_method 'not measured'
_exptl_crystal_description Block
_exptl_crystal_F_000 944
_exptl_crystal_size_max 0.27
_exptl_crystal_size_mid 0.26
_exptl_crystal_size_min 0.23
_refine_diff_density_max 0.274
_refine_diff_density_min -0.364
_refine_ls_extinction_coef 0.0028(7)
_refine_ls_extinction_expression Fc^*^=kFc[1+0.001xFc^2^\l^3^/sin(2\q)]^-1/4^
_refine_ls_extinction_method 'SHELXL97 (Sheldrick, 2008)'
_refine_ls_goodness_of_fit_ref 1.030
_refine_ls_hydrogen_treatment constr
_refine_ls_matrix_type full
_refine_ls_number_parameters 276
_refine_ls_number_reflns 5379
_refine_ls_number_restraints 0
_refine_ls_restrained_S_all 1.030
_refine_ls_R_factor_all 0.0727
_refine_ls_R_factor_gt 0.0460
_refine_ls_shift/su_max 0.001
_refine_ls_shift/su_mean 0.000
_refine_ls_structure_factor_coef Fsqd
_refine_ls_weighting_details 'calc w=1/[\s^2^(Fo^2^)+(0.0497P)^2^+0.6929P] where P=(Fo^2^+2Fc^2^)/3'
_refine_ls_weighting_scheme calc
_refine_ls_wR_factor_gt 0.1099
_refine_ls_wR_factor_ref 0.1230
_reflns_number_gt 3699
_reflns_number_total 5379
_reflns_threshold_expression I>2\s(I)
_cod_data_source_file ci2992.cif
_cod_data_source_block I
_cod_depositor_comments
;
The following automatic conversions were performed:
'_symmetry_cell_setting' value 'Monoclinic' changed to 'monoclinic'
according to '/home/saulius/struct/CIF-dictionaries/cif_core.dic'
dictionary named 'cif_core.dic' version 2.4.1 from 2010-06-29.

Automatic conversion script
Id: cif_fix_enum 1527 2010-12-29 10:47:43Z saulius 

The following automatic conversions were performed:

'_symmetry_cell_setting' value 'Monoclinic' changed to 'monoclinic'
according to /home/saulius/struct/CIF-dictionaries/cif_core.dic
dictionary named 'cif_core.dic' version 2.4.1 from 2010-06-29.

Automatic conversion script
Id: cif_fix_values 1715 2011-07-08 13:25:40Z adriana 
;
_cod_original_cell_volume 2238.0(3)
_cod_original_sg_symbol_H-M 'P 21/c'
_cod_database_code 2224895
_cod_database_fobs_code 2224895

loop_
_symmetry_equiv_pos_as_xyz
'x, y, z'
'-x, y+1/2, -z+1/2'
'-x, -y, -z'
'x, -y-1/2, z-1/2'

loop_
_atom_site_type_symbol
_atom_site_label
_atom_site_fract_x
_atom_site_fract_y
_atom_site_fract_z
_atom_site_U_iso_or_equiv
_atom_site_adp_type
_atom_site_calc_flag
_atom_site_refinement_flags
_atom_site_occupancy
_atom_site_disorder_assembly
_atom_site_disorder_group
Cl Cl1 0.25916(8) 1.01921(6) 0.20873(3) 0.0839(2) Uani d . 1 . .
Cl Cl2 0.26208(12) 0.94382(8) 0.10863(3) 0.1095(3) Uani d . 1 . .
O O1 0.03043(18) 0.80082(15) 0.18222(7) 0.0785(5) Uani d . 1 . .
O O2 0.7057(2) 0.78446(18) 0.00094(6) 0.0835(5) Uani d . 1 . .
O O3 0.42430(17) 0.31447(14) 0.24506(5) 0.0588(4) Uani d . 1 . .
O O4 -0.1564(2) 0.25273(19) 0.03205(6) 0.0880(5) Uani d . 1 . .
N N1 0.23306(16) 0.64601(13) 0.17753(5) 0.0373(3) Uani d . 1 . .
C C2 0.41000(18) 0.60777(16) 0.17209(6) 0.0347(3) Uani d . 1 . .
H H2 0.4747 0.6462 0.1994 0.042 Uiso calc R 1 . .
C C3 0.42732(19) 0.45310(16) 0.17457(6) 0.0375(4) Uani d . 1 . .
H H3 0.3593 0.4165 0.1476 0.045 Uiso calc R 1 . .
C C4 0.3566(2) 0.40055(17) 0.22066(6) 0.0400(4) Uani d . 1 . .
C C5 0.1976(2) 0.46357(18) 0.23518(6) 0.0429(4) Uani d . 1 . .
H H5 0.1227 0.3916 0.2443 0.051 Uiso calc R 1 . .
C C6 0.1163(2) 0.54088(17) 0.19306(6) 0.0407(4) Uani d . 1 . .
H H6 0.0221 0.5882 0.2061 0.049 Uiso calc R 1 . .
C C7 0.1748(2) 0.77330(18) 0.17704(7) 0.0466(4) Uani d . 1 . .
C C8 0.2948(2) 0.88677(18) 0.16834(7) 0.0536(5) Uani d . 1 . .
H H8 0.4082 0.8544 0.1731 0.064 Uiso calc R 1 . .
C C9 0.48157(19) 0.65819(16) 0.12568(6) 0.0367(4) Uani d . 1 . .
C C10 0.4080(2) 0.63098(19) 0.08098(6) 0.0451(4) Uani d . 1 . .
H H10 0.3086 0.5846 0.0793 0.054 Uiso calc R 1 . .
C C11 0.4787(2) 0.6711(2) 0.03850(7) 0.0530(5) Uani d . 1 . .
H H11 0.4274 0.6514 0.0087 0.064 Uiso calc R 1 . .
C C12 0.6256(3) 0.7404(2) 0.04089(8) 0.0563(5) Uani d . 1 . .
C C13 0.7005(2) 0.76910(19) 0.08502(8) 0.0561(5) Uani d . 1 . .
H H13 0.7992 0.8165 0.0866 0.067 Uiso calc R 1 . .
C C14 0.6297(2) 0.72769(18) 0.12718(7) 0.0471(4) Uani d . 1 . .
H H14 0.6821 0.7467 0.1569 0.056 Uiso calc R 1 . .
C C15 0.6402(4) 0.7474(3) -0.04496(10) 0.1007(10) Uani d . 1 . .
H H15A 0.6237 0.6521 -0.0460 0.151 Uiso calc R 1 . .
H H15B 0.7155 0.7728 -0.0693 0.151 Uiso calc R 1 . .
H H15C 0.5368 0.7921 -0.0510 0.151 Uiso calc R 1 . .
C C16 0.6029(2) 0.4058(2) 0.16746(8) 0.0572(5) Uani d . 1 . .
H H16A 0.6762 0.4496 0.1905 0.086 Uiso calc R 1 . .
H H16B 0.6341 0.4276 0.1353 0.086 Uiso calc R 1 . .
H H16C 0.6091 0.3105 0.1721 0.086 Uiso calc R 1 . .
C C17 0.2310(3) 0.5525(2) 0.27953(7) 0.0608(5) Uani d . 1 . .
H H17A 0.2733 0.4986 0.3060 0.091 Uiso calc R 1 . .
H H17B 0.1304 0.5947 0.2884 0.091 Uiso calc R 1 . .
H H17C 0.3103 0.6200 0.2721 0.091 Uiso calc R 1 . .
C C18 0.04865(18) 0.45810(17) 0.15056(6) 0.0401(4) Uani d . 1 . .
C C19 0.0299(2) 0.32074(18) 0.15241(7) 0.0477(4) Uani d . 1 . .
H H19 0.0635 0.2754 0.1805 0.057 Uiso calc R 1 . .
C C20 -0.0373(2) 0.2483(2) 0.11393(7) 0.0546(5) Uani d . 1 . .
H H20 -0.0482 0.1557 0.1162 0.066 Uiso calc R 1 . .
C C21 -0.0879(2) 0.3135(2) 0.07232(7) 0.0572(5) Uani d . 1 . .
C C22 -0.0711(2) 0.4514(2) 0.06939(7) 0.0582(5) Uani d . 1 . .
H H22 -0.1049 0.4963 0.0412 0.070 Uiso calc R 1 . .
C C23 -0.0045(2) 0.5217(2) 0.10811(7) 0.0489(4) Uani d . 1 . .
H H23 0.0053 0.6144 0.1058 0.059 Uiso calc R 1 . .
C C24 -0.1684(5) 0.1120(3) 0.03207(13) 0.1282(14) Uani d . 1 . .
H H24A -0.0602 0.0738 0.0357 0.192 Uiso calc R 1 . .
H H24B -0.2197 0.0825 0.0021 0.192 Uiso calc R 1 . .
H H24C -0.2335 0.0838 0.0584 0.192 Uiso calc R 1 . .

loop_
_atom_site_aniso_label
_atom_site_aniso_U_11
_atom_site_aniso_U_22
_atom_site_aniso_U_33
_atom_site_aniso_U_12
_atom_site_aniso_U_13
_atom_site_aniso_U_23
Cl1 0.0931(5) 0.0454(3) 0.1115(5) 0.0192(3) -0.0188(4) -0.0273(3)
Cl2 0.1680(8) 0.0806(5) 0.0815(5) 0.0454(5) 0.0254(5) 0.0328(4)
O1 0.0488(8) 0.0526(9) 0.1349(15) 0.0178(7) 0.0149(9) -0.0099(9)
O2 0.0905(12) 0.0833(12) 0.0795(11) -0.0124(10) 0.0404(9) 0.0208(9)
O3 0.0665(9) 0.0521(8) 0.0577(8) 0.0080(7) 0.0027(7) 0.0194(7)
O4 0.0982(13) 0.0853(12) 0.0777(11) 0.0069(10) -0.0324(9) -0.0231(9)
N1 0.0331(7) 0.0329(7) 0.0461(7) 0.0036(6) 0.0056(6) -0.0005(6)
C2 0.0295(8) 0.0346(8) 0.0400(8) 0.0026(7) 0.0028(6) -0.0002(7)
C3 0.0368(8) 0.0347(8) 0.0411(8) 0.0054(7) 0.0052(6) 0.0028(7)
C4 0.0446(9) 0.0355(9) 0.0399(8) -0.0032(8) -0.0004(7) 0.0005(7)
C5 0.0448(9) 0.0443(10) 0.0403(9) -0.0049(8) 0.0108(7) 0.0001(8)
C6 0.0327(8) 0.0413(9) 0.0489(9) 0.0009(7) 0.0107(7) -0.0014(8)
C7 0.0437(10) 0.0386(9) 0.0574(10) 0.0089(8) 0.0025(8) -0.0050(8)
C8 0.0599(12) 0.0335(9) 0.0675(12) 0.0111(9) 0.0015(9) 0.0006(9)
C9 0.0332(8) 0.0314(8) 0.0457(9) 0.0030(7) 0.0047(7) 0.0042(7)
C10 0.0386(9) 0.0488(10) 0.0484(9) -0.0037(8) 0.0052(7) 0.0056(8)
C11 0.0550(11) 0.0589(12) 0.0455(10) 0.0019(10) 0.0078(8) 0.0089(9)
C12 0.0575(12) 0.0486(11) 0.0645(12) 0.0050(10) 0.0234(10) 0.0158(10)
C13 0.0415(10) 0.0453(11) 0.0824(14) -0.0057(9) 0.0143(10) 0.0102(10)
C14 0.0397(9) 0.0403(9) 0.0612(11) -0.0019(8) 0.0021(8) 0.0049(8)
C15 0.132(3) 0.105(2) 0.0691(17) 0.0001(19) 0.0486(17) 0.0209(16)
C16 0.0496(11) 0.0542(11) 0.0691(12) 0.0199(9) 0.0174(9) 0.0149(10)
C17 0.0735(14) 0.0637(13) 0.0459(10) 0.0017(11) 0.0100(9) -0.0107(9)
C18 0.0269(8) 0.0437(9) 0.0500(9) 0.0019(7) 0.0051(7) 0.0009(8)
C19 0.0434(10) 0.0448(10) 0.0549(10) 0.0009(8) -0.0001(8) 0.0033(8)
C20 0.0490(11) 0.0443(10) 0.0701(13) 0.0017(9) -0.0040(9) -0.0066(10)
C21 0.0456(11) 0.0642(13) 0.0613(12) 0.0067(10) -0.0060(9) -0.0129(10)
C22 0.0495(11) 0.0697(14) 0.0545(11) 0.0055(10) -0.0087(9) 0.0068(10)
C23 0.0390(9) 0.0470(10) 0.0606(11) 0.0019(8) 0.0002(8) 0.0063(9)
C24 0.163(3) 0.085(2) 0.131(3) 0.030(2) -0.063(2) -0.055(2)

loop_
_atom_type_symbol
_atom_type_description
_atom_type_scat_dispersion_real
_atom_type_scat_dispersion_imag
_atom_type_scat_source
C C 0.0033 0.0016 'International Tables Vol C Tables 4.2.6.8 and 6.1.1.4'
H H 0.0000 0.0000 'International Tables Vol C Tables 4.2.6.8 and 6.1.1.4'
N N 0.0061 0.0033 'International Tables Vol C Tables 4.2.6.8 and 6.1.1.4'
O O 0.0106 0.0060 'International Tables Vol C Tables 4.2.6.8 and 6.1.1.4'
Cl Cl 0.1484 0.1585 'International Tables Vol C Tables 4.2.6.8 and 6.1.1.4'

loop_
_geom_angle_atom_site_label_1
_geom_angle_atom_site_label_2
_geom_angle_atom_site_label_3
_geom_angle_site_symmetry_1
_geom_angle_site_symmetry_3
_geom_angle
_geom_angle_publ_flag
C12 O2 C15 . . 117.82(19) ?
C21 O4 C24 . . 117.9(2) ?
C7 N1 C6 . . 115.85(14) ?
C7 N1 C2 . . 124.96(14) ?
C6 N1 C2 . . 118.31(12) ?
N1 C2 C9 . . 113.69(12) ?
N1 C2 C3 . . 109.51(12) ?
C9 C2 C3 . . 109.29(13) ?
N1 C2 H2 . . 108.1 ?
C9 C2 H2 . . 108.1 ?
C3 C2 H2 . . 108.1 ?
C4 C3 C16 . . 113.00(14) ?
C4 C3 C2 . . 110.20(13) ?
C16 C3 C2 . . 112.72(14) ?
C4 C3 H3 . . 106.8 ?
C16 C3 H3 . . 106.8 ?
C2 C3 H3 . . 106.8 ?
O3 C4 C5 . . 121.55(15) ?
O3 C4 C3 . . 122.41(16) ?
C5 C4 C3 . . 116.02(14) ?
C4 C5 C6 . . 110.96(13) ?
C4 C5 C17 . . 109.19(14) ?
C6 C5 C17 . . 112.17(15) ?
C4 C5 H5 . . 108.1 ?
C6 C5 H5 . . 108.1 ?
C17 C5 H5 . . 108.1 ?
N1 C6 C18 . . 111.99(13) ?
N1 C6 C5 . . 108.31(13) ?
C18 C6 C5 . . 116.62(14) ?
N1 C6 H6 . . 106.4 ?
C18 C6 H6 . . 106.4 ?
C5 C6 H6 . . 106.4 ?
O1 C7 N1 . . 123.20(17) ?
O1 C7 C8 . . 118.56(16) ?
N1 C7 C8 . . 118.22(15) ?
C7 C8 Cl2 . . 108.39(14) ?
C7 C8 Cl1 . . 109.58(13) ?
Cl2 C8 Cl1 . . 109.31(10) ?
C7 C8 H8 . . 109.8 ?
Cl2 C8 H8 . . 109.8 ?
Cl1 C8 H8 . . 109.8 ?
C10 C9 C14 . . 118.03(16) ?
C10 C9 C2 . . 121.78(14) ?
C14 C9 C2 . . 120.10(15) ?
C9 C10 C11 . . 121.56(17) ?
C9 C10 H10 . . 119.2 ?
C11 C10 H10 . . 119.2 ?
C12 C11 C10 . . 119.40(18) ?
C12 C11 H11 . . 120.3 ?
C10 C11 H11 . . 120.3 ?
C13 C12 O2 . . 116.11(19) ?
C13 C12 C11 . . 119.99(17) ?
O2 C12 C11 . . 123.9(2) ?
C12 C13 C14 . . 120.19(18) ?
C12 C13 H13 . . 119.9 ?
C14 C13 H13 . . 119.9 ?
C13 C14 C9 . . 120.84(18) ?
C13 C14 H14 . . 119.6 ?
C9 C14 H14 . . 119.6 ?
O2 C15 H15A . . 109.5 ?
O2 C15 H15B . . 109.5 ?
H15A C15 H15B . . 109.5 ?
O2 C15 H15C . . 109.5 ?
H15A C15 H15C . . 109.5 ?
H15B C15 H15C . . 109.5 ?
C3 C16 H16A . . 109.5 ?
C3 C16 H16B . . 109.5 ?
H16A C16 H16B . . 109.5 ?
C3 C16 H16C . . 109.5 ?
H16A C16 H16C . . 109.5 ?
H16B C16 H16C . . 109.5 ?
C5 C17 H17A . . 109.5 ?
C5 C17 H17B . . 109.5 ?
H17A C17 H17B . . 109.5 ?
C5 C17 H17C . . 109.5 ?
H17A C17 H17C . . 109.5 ?
H17B C17 H17C . . 109.5 ?
C19 C18 C23 . . 116.98(17) ?
C19 C18 C6 . . 123.20(16) ?
C23 C18 C6 . . 119.76(16) ?
C18 C19 C20 . . 122.15(18) ?
C18 C19 H19 . . 118.9 ?
C20 C19 H19 . . 118.9 ?
C21 C20 C19 . . 119.69(19) ?
C21 C20 H20 . . 120.2 ?
C19 C20 H20 . . 120.2 ?
O4 C21 C20 . . 125.0(2) ?
O4 C21 C22 . . 115.48(19) ?
C20 C21 C22 . . 119.56(19) ?
C23 C22 C21 . . 119.88(19) ?
C23 C22 H22 . . 120.1 ?
C21 C22 H22 . . 120.1 ?
C22 C23 C18 . . 121.74(18) ?
C22 C23 H23 . . 119.1 ?
C18 C23 H23 . . 119.1 ?
O4 C24 H24A . . 109.5 ?
O4 C24 H24B . . 109.5 ?
H24A C24 H24B . . 109.5 ?
O4 C24 H24C . . 109.5 ?
H24A C24 H24C . . 109.5 ?
H24B C24 H24C . . 109.5 ?

loop_
_geom_bond_atom_site_label_1
_geom_bond_atom_site_label_2
_geom_bond_site_symmetry_2
_geom_bond_distance
_geom_bond_publ_flag
Cl1 C8 . 1.7609(19) ?
Cl2 C8 . 1.757(2) ?
O1 C7 . 1.218(2) ?
O2 C12 . 1.376(2) ?
O2 C15 . 1.406(3) ?
O3 C4 . 1.210(2) ?
O4 C21 . 1.367(2) ?
O4 C24 . 1.406(4) ?
N1 C7 . 1.354(2) ?
N1 C6 . 1.489(2) ?
N1 C2 . 1.501(2) ?
C2 C9 . 1.516(2) ?
C2 C3 . 1.550(2) ?
C2 H2 . 0.98 ?
C3 C4 . 1.512(2) ?
C3 C16 . 1.523(2) ?
C3 H3 . 0.98 ?
C4 C5 . 1.506(2) ?
C5 C6 . 1.525(2) ?
C5 C17 . 1.529(2) ?
C5 H5 . 0.98 ?
C6 C18 . 1.521(2) ?
C6 H6 . 0.98 ?
C7 O1 1 1.218(2) ?
C7 C8 . 1.519(3) ?
C8 H8 . 0.98 ?
C9 C10 . 1.378(2) ?
C9 C14 . 1.388(2) ?
C10 C11 . 1.386(2) ?
C10 H10 . 0.93 ?
C11 C12 . 1.379(3) ?
C11 H11 . 0.93 ?
C12 C13 . 1.372(3) ?
C13 C14 . 1.383(3) ?
C13 H13 . 0.93 ?
C14 H14 . 0.93 ?
C15 H15A . 0.96 ?
C15 H15B . 0.96 ?
C15 H15C . 0.96 ?
C16 H16A . 0.96 ?
C16 H16B . 0.96 ?
C16 H16C . 0.96 ?
C17 H17A . 0.96 ?
C17 H17B . 0.96 ?
C17 H17C . 0.96 ?
C18 C19 . 1.379(2) ?
C18 C23 . 1.388(2) ?
C19 C20 . 1.380(3) ?
C19 H19 . 0.93 ?
C20 C21 . 1.370(3) ?
C20 H20 . 0.93 ?
C21 C22 . 1.384(3) ?
C22 C23 . 1.373(3) ?
C22 H22 . 0.93 ?
C23 H23 . 0.93 ?
C24 H24A . 0.96 ?
C24 H24B . 0.96 ?
C24 H24C . 0.96 ?

loop_
_geom_hbond_atom_site_label_D
_geom_hbond_atom_site_label_H
_geom_hbond_atom_site_label_A
_geom_hbond_site_symmetry_A
_geom_hbond_distance_DH
_geom_hbond_distance_HA
_geom_hbond_distance_DA
_geom_hbond_angle_DHA
C2 H2 O3 2_655 0.98 2.40 3.326(2) 158
C5 H5 O1 2_545 0.98 2.59 3.408(2) 141

loop_
_geom_torsion_atom_site_label_1
_geom_torsion_atom_site_label_2
_geom_torsion_atom_site_label_3
_geom_torsion_atom_site_label_4
_geom_torsion_site_symmetry_1
_geom_torsion_site_symmetry_2
_geom_torsion_site_symmetry_3
_geom_torsion_site_symmetry_4
_geom_torsion
_geom_torsion_publ_flag
C7 N1 C2 C9 . . . . -57.4(2) ?
C6 N1 C2 C9 . . . . 133.76(14) ?
C7 N1 C2 C3 . . . . 179.99(15) ?
C6 N1 C2 C3 . . . . 11.19(18) ?
N1 C2 C3 C4 . . . . -54.86(17) ?
C9 C2 C3 C4 . . . . 180.00(13) ?
N1 C2 C3 C16 . . . . 177.88(14) ?
C9 C2 C3 C16 . . . . 52.74(18) ?
C16 C3 C4 O3 . . . . -10.3(2) ?
C2 C3 C4 O3 . . . . -137.45(17) ?
C16 C3 C4 C5 . . . . 168.53(15) ?
C2 C3 C4 C5 . . . . 41.42(19) ?
O3 C4 C5 C6 . . . . -165.48(16) ?
C3 C4 C5 C6 . . . . 15.6(2) ?
O3 C4 C5 C17 . . . . 70.4(2) ?
C3 C4 C5 C17 . . . . -108.51(17) ?
C7 N1 C6 C18 . . . . 105.44(17) ?
C2 N1 C6 C18 . . . . -84.76(17) ?
C7 N1 C6 C5 . . . . -124.58(15) ?
C2 N1 C6 C5 . . . . 45.23(18) ?
C4 C5 C6 N1 . . . . -58.81(17) ?
C17 C5 C6 N1 . . . . 63.61(17) ?
C4 C5 C6 C18 . . . . 68.56(18) ?
C17 C5 C6 C18 . . . . -169.01(14) ?
C6 N1 C7 O1 . . . . -9.9(3) ?
C2 N1 C7 O1 . . . . -178.98(17) ?
C6 N1 C7 C8 . . . . 171.65(15) ?
C2 N1 C7 C8 . . . . 2.6(2) ?
O1 C7 C8 Cl2 . . . . -74.4(2) ?
N1 C7 C8 Cl2 . . . . 104.09(17) ?
O1 C7 C8 Cl1 . . . . 44.8(2) ?
N1 C7 C8 Cl1 . . . . -136.69(15) ?
N1 C2 C9 C10 . . . . -54.2(2) ?
C3 C2 C9 C10 . . . . 68.44(19) ?
N1 C2 C9 C14 . . . . 129.30(15) ?
C3 C2 C9 C14 . . . . -108.02(17) ?
C14 C9 C10 C11 . . . . 0.1(3) ?
C2 C9 C10 C11 . . . . -176.45(16) ?
C9 C10 C11 C12 . . . . -0.3(3) ?
C15 O2 C12 C13 . . . . 174.8(2) ?
C15 O2 C12 C11 . . . . -5.1(3) ?
C10 C11 C12 C13 . . . . 0.0(3) ?
C10 C11 C12 O2 . . . . 179.92(19) ?
O2 C12 C13 C14 . . . . -179.40(18) ?
C11 C12 C13 C14 . . . . 0.5(3) ?
C12 C13 C14 C9 . . . . -0.8(3) ?
C10 C9 C14 C13 . . . . 0.5(3) ?
C2 C9 C14 C13 . . . . 177.04(16) ?
N1 C6 C18 C19 . . . . 138.12(16) ?
C5 C6 C18 C19 . . . . 12.6(2) ?
N1 C6 C18 C23 . . . . -44.8(2) ?
C5 C6 C18 C23 . . . . -170.39(14) ?
C23 C18 C19 C20 . . . . 0.5(3) ?
C6 C18 C19 C20 . . . . 177.62(16) ?
C18 C19 C20 C21 . . . . -0.1(3) ?
C24 O4 C21 C20 . . . . -3.5(4) ?
C24 O4 C21 C22 . . . . 176.7(3) ?
C19 C20 C21 O4 . . . . -179.80(19) ?
C19 C20 C21 C22 . . . . -0.1(3) ?
O4 C21 C22 C23 . . . . 179.61(18) ?
C20 C21 C22 C23 . . . . -0.1(3) ?
C21 C22 C23 C18 . . . . 0.6(3) ?
C19 C18 C23 C22 . . . . -0.7(3) ?
C6 C18 C23 C22 . . . . -177.94(16) ?
